data_4509648
loop_
_publ_author_name
'Soegiarto, Airon C.'
'Ward, Michael D.'

_publ_section_title
;
 Directed Organization of Dye Aggregates in Hydrogen-Bonded Host
 Frameworks
;
_journal_issue 8
_journal_name_full 'Crystal Growth &amp; Design'
_journal_page_first 3803
_journal_paper_doi 10.1021/cg900578u
_journal_volume 9
_journal_year 2009
_chemical_formula_sum 'C14 H20 N8 O6 S2'
_chemical_formula_weight 460.50
_chemical_name_systematic
; 
 ? 
;
_space_group_IT_number 2
_symmetry_cell_setting triclinic
_symmetry_space_group_name_Hall '-P 1'
_symmetry_space_group_name_H-M 'P -1'
_atom_sites_solution_hydrogens geom
_atom_sites_solution_primary direct
_atom_sites_solution_secondary difmap
_audit_creation_method SHELXL-97
_cell_angle_alpha 96.330(2)
_cell_angle_beta 96.881(2)
_cell_angle_gamma 93.186(2)
_cell_formula_units_Z 1
_cell_length_a 6.2094(6)
_cell_length_b 7.2165(7)
_cell_length_c 15.7926(15)
_cell_measurement_reflns_used 9969
_cell_measurement_temperature 200(2)
_cell_measurement_theta_max 26.37
_cell_measurement_theta_min 2.62
_cell_volume 696.59(12)
_computing_cell_refinement 'Bruker SAINT'
_computing_data_collection 'Bruker APEX2'
_computing_data_reduction 'Bruker SAINT'
_computing_molecular_graphics 'Bruker SHELXTL'
_computing_publication_material 'Bruker SHELXTL'
_computing_structure_refinement 'SHELXL-97 (Sheldrick, 2008)'
_computing_structure_solution 'SHELXS-97 (Sheldrick, 2008)'
_diffrn_ambient_temperature 200(2)
_diffrn_measured_fraction_theta_full 0.999
_diffrn_measured_fraction_theta_max 0.999
_diffrn_measurement_device_type 'Bruker APEX-II CCD'
_diffrn_measurement_method '\f and \w scans'
_diffrn_radiation_monochromator graphite
_diffrn_radiation_source 'fine-focus sealed tube'
_diffrn_radiation_type MoK\a
_diffrn_radiation_wavelength 0.71073
_diffrn_reflns_av_R_equivalents 0.0000
_diffrn_reflns_av_sigmaI/netI 0.0105
_diffrn_reflns_limit_h_max 7
_diffrn_reflns_limit_h_min -7
_diffrn_reflns_limit_k_max 8
_diffrn_reflns_limit_k_min -9
_diffrn_reflns_limit_l_max 19
_diffrn_reflns_limit_l_min 0
_diffrn_reflns_number 2844
_diffrn_reflns_theta_full 26.38
_diffrn_reflns_theta_max 26.38
_diffrn_reflns_theta_min 1.31
_exptl_absorpt_coefficient_mu 0.228
_exptl_absorpt_correction_T_max 0.984
_exptl_absorpt_correction_T_min 0.929
_exptl_absorpt_correction_type multi-scan
_exptl_absorpt_process_details sadabs
_exptl_crystal_colour red-orange
_exptl_crystal_density_diffrn 1.098
_exptl_crystal_density_method 'not measured'
_exptl_crystal_description slab
_exptl_crystal_F_000 240
_exptl_crystal_size_max 0.64
_exptl_crystal_size_mid 0.23
_exptl_crystal_size_min 0.065
_refine_diff_density_max 0.450
_refine_diff_density_min -0.291
_refine_diff_density_rms 0.048
_refine_ls_extinction_method none
_refine_ls_goodness_of_fit_ref 1.089
_refine_ls_hydrogen_treatment constr
_refine_ls_matrix_type full
_refine_ls_number_parameters 149
_refine_ls_number_reflns 2844
_refine_ls_number_restraints 24
_refine_ls_restrained_S_all 1.131
_refine_ls_R_factor_all 0.0390
_refine_ls_R_factor_gt 0.0373
_refine_ls_shift/su_max 0.001
_refine_ls_shift/su_mean 0.000
_refine_ls_structure_factor_coef Fsqd
_refine_ls_weighting_details 'calc w=1/[\s^2^(Fo^2^)+(0.0637P)^2^+0.2496P] where P=(Fo^2^+2Fc^2^)/3'
_refine_ls_weighting_scheme calc
_refine_ls_wR_factor_gt 0.1079
_refine_ls_wR_factor_ref 0.1094
_reflns_number_gt 2649
_reflns_number_total 2844
_reflns_threshold_expression >2sigma(I)
_cod_data_source_file cg900578usup2.cif
_cod_data_source_block Ward_Soegiarto_compound_2
_cod_depositor_comments
;
The following automatic conversions were performed:

'_symmetry_cell_setting' value 'Triclinic' changed to 'triclinic'
according to /home/saulius/struct/CIF-dictionaries/cif_core.dic
dictionary named 'cif_core.dic' version 2.4.2 from 2011-04-26.

Automatic conversion script
Id: cif_fix_values 1891 2012-01-12 08:04:46Z andrius 
;
_cod_original_sg_symbol_H-M P-1
_cod_database_code 4509648

loop_
_symmetry_equiv_pos_as_xyz
'x, y, z'
'-x, -y, -z'

loop_
_atom_site_label
_atom_site_type_symbol
_atom_site_fract_x
_atom_site_fract_y
_atom_site_fract_z
_atom_site_U_iso_or_equiv
_atom_site_adp_type
_atom_site_occupancy
_atom_site_symmetry_multiplicity
_atom_site_calc_flag
_atom_site_refinement_flags
_atom_site_disorder_assembly
_atom_site_disorder_group
S1 S 0.19303(5) 0.75525(5) 0.12588(2) 0.02506(14) Uani 1 1 d . A .
O1 O 0.42634(17) 0.77125(15) 0.12104(7) 0.0308(3) Uani 1 1 d . . .
O2 O 0.10265(18) 0.56308(16) 0.10805(8) 0.0358(3) Uani 1 1 d . . .
O3 O 0.07435(18) 0.88135(17) 0.07557(7) 0.0356(3) Uani 1 1 d . . .
N4 N 0.0945(2) 0.9940(3) 0.49121(9) 0.0462(4) Uani 1 1 d . . .
C2 C 0.1612(2) 0.8270(2) 0.23433(9) 0.0289(3) Uani 1 1 d . . .
C5 C 0.1068(3) 0.9353(3) 0.40267(11) 0.0403(4) Uani 1 1 d . . .
C3 C -0.0466(10) 0.8029(8) 0.2599(4) 0.0429(11) Uani 0.575(6) 1 d PU A -1
H3 H -0.1668 0.7505 0.2199 0.052 Uiso 0.575(6) 1 calc PR A -1
C4 C -0.0722(10) 0.8571(8) 0.3445(4) 0.0439(11) Uani 0.575(6) 1 d PU A -1
H4 H -0.2110 0.8414 0.3634 0.053 Uiso 0.575(6) 1 calc PR A -1
C6 C 0.3137(11) 0.9554(9) 0.3771(5) 0.0541(14) Uani 0.575(6) 1 d PU A -1
H6 H 0.4347 1.0054 0.4173 0.065 Uiso 0.575(6) 1 calc PR A -1
C7 C 0.3400(11) 0.9010(9) 0.2915(4) 0.0498(13) Uani 0.575(6) 1 d PU A -1
H7 H 0.4790 0.9145 0.2727 0.060 Uiso 0.575(6) 1 calc PR A -1
C3' C -0.0351(15) 0.8773(10) 0.2554(6) 0.0429(11) Uani 0.425(6) 1 d P A -2
H3' H -0.1545 0.8739 0.2115 0.052 Uiso 0.425(6) 1 calc PR A -2
C4' C -0.0639(14) 0.9331(11) 0.3396(6) 0.0439(11) Uani 0.425(6) 1 d P A -2
H4' H -0.2013 0.9698 0.3533 0.053 Uiso 0.425(6) 1 calc PR A -2
C6' C 0.3023(17) 0.8775(12) 0.3824(7) 0.0541(14) Uani 0.425(6) 1 d P A -2
H6' H 0.4200 0.8741 0.4265 0.065 Uiso 0.425(6) 1 calc PR A -2
C7' C 0.3287(16) 0.8238(12) 0.2975(6) 0.0498(13) Uani 0.425(6) 1 d P A -2
H7' H 0.4650 0.7846 0.2835 0.060 Uiso 0.425(6) 1 calc PR A -2
N1 N 0.3464(2) 0.2392(2) 0.08903(12) 0.0467(4) Uani 1 1 d . B -2
H1A H 0.2687 0.3376 0.0897 0.056 Uiso 1 1 calc R B -2
H1B H 0.2825 0.1272 0.0888 0.056 Uiso 1 1 calc R B -2
N2 N 0.6531(2) 0.42693(19) 0.08872(10) 0.0386(3) Uani 1 1 d . B -2
H2A H 0.5751 0.5252 0.0894 0.046 Uiso 1 1 calc R B -2
H2B H 0.7946 0.4408 0.0883 0.046 Uiso 1 1 calc R B -2
N3 N 0.6721(2) 0.1095(2) 0.08770(10) 0.0371(3) Uani 1 1 d . B -2
H3A H 0.8138 0.1210 0.0875 0.045 Uiso 1 1 calc R B -2
H3B H 0.6059 -0.0016 0.0875 0.045 Uiso 1 1 calc R B -2
C1 C 0.5581(3) 0.2596(2) 0.08839(10) 0.0313(3) Uani 1 1 d . B -2

loop_
_atom_site_aniso_label
_atom_site_aniso_U_11
_atom_site_aniso_U_22
_atom_site_aniso_U_33
_atom_site_aniso_U_23
_atom_site_aniso_U_13
_atom_site_aniso_U_12
S1 0.0225(2) 0.0285(2) 0.0243(2) 0.00000(14) 0.00605(13) 0.00208(14)
O1 0.0241(5) 0.0353(6) 0.0334(6) 0.0006(4) 0.0089(4) 0.0014(4)
O2 0.0298(6) 0.0315(6) 0.0447(7) -0.0055(5) 0.0102(5) -0.0015(4)
O3 0.0327(6) 0.0445(7) 0.0316(6) 0.0082(5) 0.0062(5) 0.0096(5)
N4 0.0367(8) 0.0730(11) 0.0270(7) -0.0052(7) 0.0068(6) 0.0042(7)
C2 0.0277(7) 0.0340(8) 0.0252(7) 0.0010(6) 0.0060(6) 0.0033(6)
C5 0.0345(9) 0.0594(11) 0.0262(8) -0.0022(7) 0.0066(6) 0.0039(8)
C3 0.0305(11) 0.062(3) 0.0323(11) -0.008(2) 0.0059(9) -0.007(2)
C4 0.0319(10) 0.062(3) 0.0358(12) -0.006(2) 0.0113(9) -0.002(2)
C6 0.0325(12) 0.088(4) 0.0355(13) -0.014(3) 0.0025(10) -0.009(3)
C7 0.0282(11) 0.081(4) 0.0359(13) -0.010(3) 0.0090(9) -0.007(3)
C3' 0.0305(11) 0.062(3) 0.0323(11) -0.008(2) 0.0059(9) -0.007(2)
C4' 0.0319(10) 0.062(3) 0.0358(12) -0.006(2) 0.0113(9) -0.002(2)
C6' 0.0325(12) 0.088(4) 0.0355(13) -0.014(3) 0.0025(10) -0.009(3)
C7' 0.0282(11) 0.081(4) 0.0359(13) -0.010(3) 0.0090(9) -0.007(3)
N1 0.0274(7) 0.0296(7) 0.0840(12) 0.0016(7) 0.0156(7) 0.0023(6)
N2 0.0262(7) 0.0308(7) 0.0580(9) -0.0004(6) 0.0078(6) 0.0006(5)
N3 0.0283(7) 0.0337(7) 0.0510(9) 0.0042(6) 0.0109(6) 0.0055(5)
C1 0.0277(7) 0.0330(8) 0.0330(8) -0.0004(6) 0.0072(6) 0.0020(6)

loop_
_atom_type_symbol
_atom_type_description
_atom_type_scat_dispersion_real
_atom_type_scat_dispersion_imag
_atom_type_scat_source
C C 0.0033 0.0016 'International Tables Vol C Tables 4.2.6.8 and 6.1.1.4'
H H 0.0000 0.0000 'International Tables Vol C Tables 4.2.6.8 and 6.1.1.4'
N N 0.0061 0.0033 'International Tables Vol C Tables 4.2.6.8 and 6.1.1.4'
O O 0.0106 0.0060 'International Tables Vol C Tables 4.2.6.8 and 6.1.1.4'
S S 0.1246 0.1234 'International Tables Vol C Tables 4.2.6.8 and 6.1.1.4'

loop_
_geom_angle_atom_site_label_1
_geom_angle_atom_site_label_2
_geom_angle_atom_site_label_3
_geom_angle
_geom_angle_site_symmetry_1
O3 S1 O2 113.10(7) .
O3 S1 O1 112.89(7) .
O2 S1 O1 112.22(6) .
O3 S1 C2 105.99(7) .
O2 S1 C2 105.84(7) .
O1 S1 C2 106.06(7) .
N4 N4 C5 113.78(18) 2_576
C7' C2 C3' 119.3(6) .
C7' C2 C7 24.3(4) .
C3' C2 C7 115.6(5) .
C7' C2 C3 114.9(5) .
C3' C2 C3 22.9(3) .
C7 C2 C3 122.0(4) .
C7' C2 S1 120.5(4) .
C3' C2 S1 120.1(4) .
C7 C2 S1 119.8(3) .
C3 C2 S1 118.2(3) .
C4' C5 C6' 119.8(6) .
C4' C5 C6 116.0(5) .
C6' C5 C6 24.2(4) .
C4' C5 C4 23.5(3) .
C6' C5 C4 113.9(5) .
C6 C5 C4 121.1(4) .
C4' C5 N4 123.6(4) .
C6' C5 N4 116.6(5) .
C6 C5 N4 115.3(3) .
C4 C5 N4 123.5(3) .
C4 C3 C2 118.5(5) .
C4 C3 H3 120.7 .
C2 C3 H3 120.7 .
C3 C4 C5 120.0(5) .
C3 C4 H4 120.0 .
C5 C4 H4 120.0 .
C7 C6 C5 119.0(5) .
C7 C6 H6 120.5 .
C5 C6 H6 120.5 .
C2 C7 C6 119.4(5) .
C2 C7 H7 120.3 .
C6 C7 H7 120.3 .
C2 C3' C4' 121.2(8) .
C2 C3' H3' 119.4 .
C4' C3' H3' 119.4 .
C5 C4' C3' 119.4(8) .
C5 C4' H4' 120.3 .
C3' C4' H4' 120.3 .
C5 C6' C7' 120.0(9) .
C5 C6' H6' 120.0 .
C7' C6' H6' 120.0 .
C2 C7' C6' 120.3(9) .
C2 C7' H7' 119.8 .
C6' C7' H7' 119.8 .
C1 N1 H1A 120.0 .
C1 N1 H1B 120.0 .
H1A N1 H1B 120.0 .
C1 N2 H2A 120.0 .
C1 N2 H2B 120.0 .
H2A N2 H2B 120.0 .
C1 N3 H3A 120.0 .
C1 N3 H3B 120.0 .
H3A N3 H3B 120.0 .
N2 C1 N1 119.88(15) .
N2 C1 N3 121.15(14) .
N1 C1 N3 118.97(15) .

loop_
_geom_bond_atom_site_label_1
_geom_bond_atom_site_label_2
_geom_bond_distance
_geom_bond_site_symmetry_2
S1 O3 1.4478(11) .
S1 O2 1.4516(11) .
S1 O1 1.4587(11) .
S1 C2 1.7714(15) .
N4 N4 1.243(3) 2_576
N4 C5 1.428(2) .
C2 C7' 1.355(10) .
C2 C3' 1.359(9) .
C2 C7 1.386(7) .
C2 C3 1.405(6) .
C5 C4' 1.363(9) .
C5 C6' 1.368(11) .
C5 C6 1.397(7) .
C5 C4 1.403(6) .
C3 C4 1.380(9) .
C3 H3 0.9500 .
C4 H4 0.9500 .
C6 C7 1.396(10) .
C6 H6 0.9500 .
C7 H7 0.9500 .
C3' C4' 1.381(13) .
C3' H3' 0.9500 .
C4' H4' 0.9500 .
C6' C7' 1.385(14) .
C6' H6' 0.9500 .
C7' H7' 0.9500 .
N1 C1 1.316(2) .
N1 H1A 0.8800 .
N1 H1B 0.8800 .
N2 C1 1.313(2) .
N2 H2A 0.8800 .
N2 H2B 0.8800 .
N3 C1 1.326(2) .
N3 H3A 0.8800 .
N3 H3B 0.8800 .

loop_
_geom_hbond_atom_site_label_D
_geom_hbond_atom_site_label_H
_geom_hbond_atom_site_label_A
_geom_hbond_distance_DH
_geom_hbond_distance_HA
_geom_hbond_distance_DA
_geom_hbond_angle_DHA
_geom_hbond_site_symmetry_A
N1 H1A O2 0.88 1.99 2.8620(19) 172.4 .
N1 H1B O3 0.88 2.11 2.9790(19) 168.4 1_545
N2 H2A O1 0.88 2.09 2.9493(18) 166.3 .
N2 H2B O2 0.88 2.04 2.8768(18) 159.7 1_655
N3 H3A O3 0.88 2.44 3.0804(18) 130.0 1_645
N3 H3B O1 0.88 2.08 2.9369(18) 163.2 1_545

loop_
_geom_torsion_atom_site_label_1
_geom_torsion_atom_site_label_2
_geom_torsion_atom_site_label_3
_geom_torsion_atom_site_label_4
_geom_torsion
_geom_torsion_site_symmetry_1
O3 S1 C2 C7' -141.6(4) .
O2 S1 C2 C7' 98.0(4) .
O1 S1 C2 C7' -21.4(4) .
O3 S1 C2 C3' 41.6(4) .
O2 S1 C2 C3' -78.8(4) .
O1 S1 C2 C3' 161.8(4) .
O3 S1 C2 C7 -113.5(3) .
O2 S1 C2 C7 126.1(3) .
O1 S1 C2 C7 6.7(3) .
O3 S1 C2 C3 67.8(3) .
O2 S1 C2 C3 -52.6(3) .
O1 S1 C2 C3 -172.0(3) .
N4 N4 C5 C4' 14.2(5) 2_576
N4 N4 C5 C6' -165.2(4) 2_576
N4 N4 C5 C6 167.9(4) 2_576
N4 N4 C5 C4 -14.0(4) 2_576
C7' C2 C3 C4 27.3(6) .
C3' C2 C3 C4 -79.4(14) .
C7 C2 C3 C4 0.8(6) .
S1 C2 C3 C4 179.5(3) .
C2 C3 C4 C5 0.4(6) .
C4' C5 C4 C3 82.3(14) .
C6' C5 C4 C3 -27.8(6) .
C6 C5 C4 C3 -1.7(6) .
N4 C5 C4 C3 -179.7(3) .
C4' C5 C6 C7 -24.4(7) .
C6' C5 C6 C7 80.9(16) .
C4 C5 C6 C7 1.7(7) .
N4 C5 C6 C7 179.9(4) .
C7' C2 C7 C6 -80.5(15) .
C3' C2 C7 C6 24.5(6) .
C3 C2 C7 C6 -0.7(6) .
S1 C2 C7 C6 -179.4(4) .
C5 C6 C7 C2 -0.6(7) .
C7' C2 C3' C4' 3.0(7) .
C7 C2 C3' C4' -24.1(7) .
C3 C2 C3' C4' 88.0(16) .
S1 C2 C3' C4' 179.8(4) .
C6' C5 C4' C3' -1.8(8) .
C6 C5 C4' C3' 25.3(7) .
C4 C5 C4' C3' -83.4(15) .
N4 C5 C4' C3' 178.8(4) .
C2 C3' C4' C5 -1.0(8) .
C4' C5 C6' C7' 2.5(9) .
C6 C5 C6' C7' -85.1(18) .
C4 C5 C6' C7' 28.0(8) .
N4 C5 C6' C7' -178.1(5) .
C3' C2 C7' C6' -2.2(8) .
C7 C2 C7' C6' 85.4(16) .
C3 C2 C7' C6' -27.6(8) .
S1 C2 C7' C6' -179.1(5) .
C5 C6' C7' C2 -0.4(10) .
